data_7001678
loop_
_publ_author_name
'Johnson, Andrew L.'
'Davidson, Matthew G.'
'P\'erez, Yolanda'
'Jones, Matthew D.'
'Merle, Nicolas'
'Raithby, Paul R.'
'Richards, Stephen P.'

_publ_section_title
;
 Synthesis and structure of aluminium amine-phenolate complexes
;
_journal_coden_ASTM DTARAF
_journal_issue 28
_journal_name_full 'Dalton Transactions'
_journal_page_first 5551
_journal_page_last 5558
_journal_paper_doi 10.1039/b904534a
_journal_year 2009
_chemical_formula_sum 'C31 H38 Al N O4'
_chemical_formula_weight 515.60
_chemical_name_common (THFAl(L1))
_space_group_IT_number 14
_symmetry_cell_setting monoclinic
_symmetry_space_group_name_Hall '-P 2ybc'
_symmetry_space_group_name_H-M 'P 1 21/c 1'
_atom_sites_solution_hydrogens geom
_atom_sites_solution_primary direct
_atom_sites_solution_secondary difmap
_audit_creation_method SHELXL-97
_cell_angle_alpha 90.00
_cell_angle_beta 97.712(1)
_cell_angle_gamma 90.00
_cell_formula_units_Z 4
_cell_length_a 9.3390(2)
_cell_length_b 17.5120(3)
_cell_length_c 16.6540(3)
_cell_measurement_reflns_used 34626
_cell_measurement_temperature 150(2)
_cell_measurement_theta_max 27.48
_cell_measurement_theta_min 8.20
_cell_volume 2699.04(9)
_computing_cell_refinement 'HKL Scalepack (Otwinowski & Minor 1997)'
_computing_data_collection 'Nonius control software'
_computing_data_reduction 'Denzo and Scalepak (Otwinowski & Minor, 1997)'
_computing_molecular_graphics 'ORTEP III (johnson, 1999)'
_computing_publication_material 'WinGX (Farrugia, 2001)'
_computing_structure_refinement 'SHELXL-97 (Sheldrick, 1997)'
_computing_structure_solution 'SHELX-86 (Sheldrick, 1986)'
_diffrn_ambient_temperature 150(2)
_diffrn_measured_fraction_theta_full 0.970
_diffrn_measured_fraction_theta_max 0.970
_diffrn_measurement_device_type 'Bruker Nonius Kappa CCD'
_diffrn_measurement_method 'Omega & phi scans'
_diffrn_radiation_monochromator graphite
_diffrn_radiation_source 'fine-focus sealed tube'
_diffrn_radiation_type MoK\a
_diffrn_radiation_wavelength 0.71073
_diffrn_reflns_av_R_equivalents 0.0812
_diffrn_reflns_av_sigmaI/netI 0.0556
_diffrn_reflns_limit_h_max 12
_diffrn_reflns_limit_h_min -12
_diffrn_reflns_limit_k_max 22
_diffrn_reflns_limit_k_min -22
_diffrn_reflns_limit_l_max 21
_diffrn_reflns_limit_l_min -20
_diffrn_reflns_number 34626
_diffrn_reflns_theta_full 27.48
_diffrn_reflns_theta_max 27.48
_diffrn_reflns_theta_min 8.20
_diffrn_standards_decay_% 0
_diffrn_standards_interval_count 0
_diffrn_standards_interval_time 0
_exptl_absorpt_coefficient_mu 0.112
_exptl_absorpt_correction_T_max 0.99
_exptl_absorpt_correction_T_min 0.98
_exptl_absorpt_correction_type multi-scan
_exptl_absorpt_process_details 'SADABS (Blessing, 1995)'
_exptl_crystal_colour Colourless
_exptl_crystal_density_diffrn 1.269
_exptl_crystal_density_method 'not measured'
_exptl_crystal_description Block
_exptl_crystal_F_000 1104
_exptl_crystal_size_max 0.25
_exptl_crystal_size_mid 0.22
_exptl_crystal_size_min 0.10
_refine_diff_density_max 0.417
_refine_diff_density_min -0.289
_refine_diff_density_rms 0.045
_refine_ls_extinction_method none
_refine_ls_goodness_of_fit_ref 1.010
_refine_ls_hydrogen_treatment constr
_refine_ls_matrix_type full
_refine_ls_number_parameters 335
_refine_ls_number_reflns 6000
_refine_ls_number_restraints 0
_refine_ls_restrained_S_all 1.010
_refine_ls_R_factor_all 0.0785
_refine_ls_R_factor_gt 0.0469
_refine_ls_shift/su_max 0.000
_refine_ls_shift/su_mean 0.000
_refine_ls_structure_factor_coef Fsqd
_refine_ls_weighting_details 'calc w=1/[\s^2^(Fo^2^)+(0.0560P)^2^+1.1792P] where P=(Fo^2^+2Fc^2^)/3'
_refine_ls_weighting_scheme calc
_refine_ls_wR_factor_gt 0.1117
_refine_ls_wR_factor_ref 0.1284
_reflns_number_gt 4266
_reflns_number_total 6000
_reflns_threshold_expression >2sigma(I)
_cod_data_source_file B904534A.txt
_cod_data_source_block '[THFAl(L1)]'
_cod_depositor_comments
;
The following automatic conversions were performed:
'_symmetry_cell_setting' value 'Monoclinic' changed to 'monoclinic'
according to '/home/saulius/struct/CIF-dictionaries/cif_core.dic'
dictionary named 'cif_core.dic' version 2.4.1 from
2010-06-29.

'_exptl_absorpt_correction_type' value 'Multi-scan' changed
to 'multi-scan' according to
'/home/saulius/struct/CIF-dictionaries/cif_core.dic' dictionary named
'cif_core.dic' version 2.4.1 from 2010-06-29.

Automatic conversion script
Id: cif_fix_enum 1527 2010-12-29 10:47:43Z saulius 
;
_cod_original_sg_symbol_H-M P2(1)/c
_cod_database_code 7001678

loop_
_symmetry_equiv_pos_as_xyz
'x, y, z'
'-x, y+1/2, -z+1/2'
'-x, -y, -z'
'x, -y-1/2, z-1/2'

loop_
_atom_site_label
_atom_site_type_symbol
_atom_site_fract_x
_atom_site_fract_y
_atom_site_fract_z
_atom_site_U_iso_or_equiv
_atom_site_adp_type
_atom_site_occupancy
_atom_site_symmetry_multiplicity
_atom_site_calc_flag
_atom_site_refinement_flags
_atom_site_disorder_assembly
_atom_site_disorder_group
Al1 Al 0.83770(6) 0.11566(3) 0.82042(3) 0.02415(15) Uani 1 1 d . . .
O1 O 0.69386(14) 0.10834(7) 0.73993(8) 0.0290(3) Uani 1 1 d . . .
O2 O 0.91209(14) 0.20507(7) 0.85046(8) 0.0305(3) Uani 1 1 d . . .
O3 O 0.89216(14) 0.03411(7) 0.87749(8) 0.0280(3) Uani 1 1 d . . .
O4 O 0.69319(15) 0.13360(7) 0.89308(8) 0.0309(3) Uani 1 1 d . . .
N1 N 0.98960(16) 0.09797(8) 0.74300(9) 0.0221(3) Uani 1 1 d . . .
C1 C 0.6882(2) 0.09476(10) 0.65952(11) 0.0264(4) Uani 1 1 d . . .
C2 C 0.5628(2) 0.11479(10) 0.60745(12) 0.0310(4) Uani 1 1 d . . .
C3 C 0.5590(2) 0.10245(12) 0.52445(13) 0.0351(5) Uani 1 1 d . . .
H3 H 0.4743 0.1162 0.4893 0.042 Uiso 1 1 calc R . .
C4 C 0.6743(2) 0.07077(11) 0.49108(12) 0.0343(4) Uani 1 1 d . . .
C5 C 0.7958(2) 0.05056(10) 0.54395(11) 0.0291(4) Uani 1 1 d . . .
H5 H 0.8756 0.0284 0.5227 0.035 Uiso 1 1 calc R . .
C6 C 0.8044(2) 0.06181(10) 0.62733(11) 0.0259(4) Uani 1 1 d . . .
C9 C 0.9376(2) 0.03791(10) 0.68218(11) 0.0256(4) Uani 1 1 d . . .
H9A H 0.9166 -0.0094 0.7110 0.031 Uiso 1 1 calc R . .
H9B H 1.0152 0.0263 0.6490 0.031 Uiso 1 1 calc R . .
C7 C 0.4368(2) 0.14916(13) 0.64188(15) 0.0416(5) Uani 1 1 d . . .
H7A H 0.3584 0.1595 0.5979 0.062 Uiso 1 1 calc R . .
H7B H 0.4669 0.1970 0.6697 0.062 Uiso 1 1 calc R . .
H7C H 0.4029 0.1134 0.6805 0.062 Uiso 1 1 calc R . .
C8 C 0.6697(3) 0.05980(15) 0.40106(13) 0.0482(6) Uani 1 1 d . . .
H8A H 0.6649 0.1097 0.3742 0.072 Uiso 1 1 calc R . .
H8B H 0.5842 0.0297 0.3803 0.072 Uiso 1 1 calc R . .
H8C H 0.7569 0.0328 0.3901 0.072 Uiso 1 1 calc R . .
C21 C 1.0211(2) 0.24731(10) 0.82777(11) 0.0262(4) Uani 1 1 d . . .
C22 C 1.0804(2) 0.30671(10) 0.87914(11) 0.0286(4) Uani 1 1 d . . .
C23 C 1.1876(2) 0.35224(10) 0.85383(12) 0.0292(4) Uani 1 1 d . . .
H23 H 1.2269 0.3924 0.8882 0.035 Uiso 1 1 calc R . .
C24 C 1.2397(2) 0.34152(10) 0.78023(12) 0.0288(4) Uani 1 1 d . . .
C25 C 1.1842(2) 0.28039(10) 0.73235(11) 0.0266(4) Uani 1 1 d . . .
H25 H 1.2209 0.2705 0.6828 0.032 Uiso 1 1 calc R . .
C26 C 1.07671(19) 0.23342(10) 0.75507(11) 0.0247(4) Uani 1 1 d . . .
C29 C 1.0155(2) 0.17047(10) 0.69940(11) 0.0257(4) Uiso 1 1 d . . .
H29A H 0.9230 0.1879 0.6689 0.031 Uiso 1 1 calc R . .
H29B H 1.0830 0.1600 0.6597 0.031 Uiso 1 1 calc R . .
C27 C 1.0272(3) 0.32008(12) 0.95911(13) 0.0395(5) Uani 1 1 d . . .
H27A H 1.0586 0.2780 0.9961 0.059 Uiso 1 1 calc R . .
H27B H 0.9215 0.3228 0.9510 0.059 Uiso 1 1 calc R . .
H27C H 1.0669 0.3682 0.9824 0.059 Uiso 1 1 calc R . .
C28 C 1.3497(2) 0.39472(13) 0.75216(14) 0.0416(5) Uani 1 1 d . . .
H28A H 1.4398 0.3668 0.7491 0.062 Uiso 1 1 calc R . .
H28B H 1.3683 0.4370 0.7906 0.062 Uiso 1 1 calc R . .
H28C H 1.3126 0.4149 0.6985 0.062 Uiso 1 1 calc R . .
C31 C 0.9972(2) -0.01842(10) 0.87422(10) 0.0244(4) Uani 1 1 d . . .
C32 C 0.9906(2) -0.08755(10) 0.91637(10) 0.0261(4) Uani 1 1 d . . .
C33 C 1.0977(2) -0.14184(10) 0.91112(11) 0.0291(4) Uani 1 1 d . . .
H33 H 1.0945 -0.1882 0.9405 0.035 Uiso 1 1 calc R . .
C34 C 1.2094(2) -0.13118(10) 0.86466(12) 0.0292(4) Uani 1 1 d . . .
C35 C 1.2160(2) -0.06123(10) 0.82529(11) 0.0265(4) Uani 1 1 d . . .
H35 H 1.2924 -0.0520 0.7942 0.032 Uiso 1 1 calc R . .
C36 C 1.1132(2) -0.00470(10) 0.83056(11) 0.0245(4) Uani 1 1 d . . .
C39 C 1.12719(19) 0.07179(10) 0.79100(11) 0.0249(4) Uani 1 1 d . . .
H39A H 1.1586 0.1101 0.8334 0.030 Uiso 1 1 calc R . .
H39B H 1.2029 0.0685 0.7548 0.030 Uiso 1 1 calc R . .
C37 C 0.8701(2) -0.10162(11) 0.96612(12) 0.0313(4) Uani 1 1 d . . .
H37A H 0.7817 -0.1148 0.9302 0.047 Uiso 1 1 calc R . .
H37B H 0.8535 -0.0554 0.9967 0.047 Uiso 1 1 calc R . .
H37C H 0.8966 -0.1438 1.0038 0.047 Uiso 1 1 calc R . .
C38 C 1.3167(2) -0.19364(12) 0.85484(14) 0.0388(5) Uani 1 1 d . . .
H38A H 1.2901 -0.2191 0.8025 0.058 Uiso 1 1 calc R . .
H38B H 1.3162 -0.2309 0.8987 0.058 Uiso 1 1 calc R . .
H38C H 1.4135 -0.1715 0.8569 0.058 Uiso 1 1 calc R . .
C41 C 0.6130(2) 0.20539(12) 0.89101(15) 0.0414(5) Uani 1 1 d . . .
H41A H 0.6103 0.2303 0.8375 0.050 Uiso 1 1 calc R . .
H41B H 0.6586 0.2408 0.9333 0.050 Uiso 1 1 calc R . .
C42 C 0.4639(3) 0.18442(16) 0.9066(2) 0.0668(8) Uani 1 1 d . . .
H42A H 0.4269 0.2222 0.9430 0.080 Uiso 1 1 calc R . .
H42B H 0.3971 0.1825 0.8552 0.080 Uiso 1 1 calc R . .
C43 C 0.4767(3) 0.10739(15) 0.94568(19) 0.0544(6) Uani 1 1 d . . .
H43A H 0.4922 0.1121 1.0055 0.065 Uiso 1 1 calc R . .
H43B H 0.3885 0.0767 0.9295 0.065 Uiso 1 1 calc R . .
C44 C 0.6035(3) 0.07195(14) 0.91595(18) 0.0533(6) Uani 1 1 d . . .
H44A H 0.6579 0.0405 0.9591 0.064 Uiso 1 1 calc R . .
H44B H 0.5722 0.0388 0.8687 0.064 Uiso 1 1 calc R . .

loop_
_atom_site_aniso_label
_atom_site_aniso_U_11
_atom_site_aniso_U_22
_atom_site_aniso_U_33
_atom_site_aniso_U_23
_atom_site_aniso_U_13
_atom_site_aniso_U_12
Al1 0.0253(3) 0.0216(3) 0.0270(3) 0.0012(2) 0.0089(2) 0.0017(2)
O1 0.0255(6) 0.0314(7) 0.0313(7) 0.0005(5) 0.0083(5) 0.0011(5)
O2 0.0338(7) 0.0248(6) 0.0357(7) -0.0042(5) 0.0147(6) -0.0025(5)
O3 0.0297(7) 0.0266(6) 0.0300(7) 0.0040(5) 0.0121(5) 0.0044(5)
O4 0.0313(7) 0.0264(6) 0.0383(7) 0.0024(5) 0.0162(6) 0.0035(5)
N1 0.0233(7) 0.0194(7) 0.0241(7) 0.0000(5) 0.0047(6) 0.0001(6)
C1 0.0263(9) 0.0230(8) 0.0301(9) 0.0015(7) 0.0045(7) -0.0045(7)
C2 0.0248(9) 0.0262(9) 0.0412(11) 0.0018(8) 0.0024(8) -0.0038(8)
C3 0.0293(10) 0.0348(10) 0.0386(11) 0.0015(8) -0.0046(8) -0.0043(8)
C4 0.0363(11) 0.0334(10) 0.0317(10) -0.0001(8) -0.0012(8) -0.0077(9)
C5 0.0309(10) 0.0258(9) 0.0314(10) -0.0015(7) 0.0069(8) -0.0061(8)
C6 0.0276(9) 0.0199(8) 0.0301(9) 0.0003(7) 0.0039(7) -0.0046(7)
C9 0.0290(9) 0.0225(8) 0.0262(9) -0.0021(7) 0.0071(7) 0.0002(7)
C7 0.0274(10) 0.0425(12) 0.0545(14) -0.0021(10) 0.0047(9) 0.0006(9)
C8 0.0502(14) 0.0582(14) 0.0334(12) -0.0061(10) -0.0043(10) -0.0025(11)
C21 0.0272(9) 0.0200(8) 0.0318(10) 0.0022(7) 0.0050(7) 0.0024(7)
C22 0.0330(10) 0.0213(8) 0.0313(10) -0.0003(7) 0.0040(8) 0.0071(8)
C23 0.0305(10) 0.0202(8) 0.0355(10) -0.0011(7) -0.0005(8) 0.0022(7)
C24 0.0247(9) 0.0227(9) 0.0379(11) 0.0041(7) 0.0001(8) 0.0008(7)
C25 0.0262(9) 0.0238(9) 0.0299(9) 0.0033(7) 0.0047(7) 0.0027(7)
C26 0.0257(9) 0.0201(8) 0.0282(9) 0.0026(7) 0.0028(7) 0.0021(7)
C27 0.0513(13) 0.0300(10) 0.0395(12) -0.0094(8) 0.0148(10) -0.0017(9)
C28 0.0378(11) 0.0391(11) 0.0480(13) -0.0009(9) 0.0058(10) -0.0122(9)
C31 0.0273(9) 0.0235(8) 0.0225(8) -0.0021(7) 0.0035(7) 0.0028(7)
C32 0.0304(9) 0.0263(9) 0.0219(9) -0.0001(7) 0.0044(7) 0.0000(7)
C33 0.0328(10) 0.0236(9) 0.0308(10) 0.0024(7) 0.0044(8) 0.0000(8)
C34 0.0308(10) 0.0253(9) 0.0311(10) -0.0010(7) 0.0029(8) 0.0032(8)
C35 0.0265(9) 0.0259(9) 0.0279(9) -0.0007(7) 0.0062(7) 0.0015(7)
C36 0.0266(9) 0.0241(8) 0.0228(9) 0.0001(7) 0.0033(7) -0.0002(7)
C39 0.0227(9) 0.0253(9) 0.0276(9) 0.0017(7) 0.0063(7) 0.0012(7)
C37 0.0355(10) 0.0300(9) 0.0295(10) 0.0043(7) 0.0087(8) 0.0002(8)
C38 0.0403(11) 0.0276(10) 0.0503(13) 0.0034(9) 0.0127(10) 0.0076(9)
C41 0.0414(12) 0.0326(10) 0.0540(13) -0.0006(9) 0.0204(10) 0.0097(9)
C42 0.0379(13) 0.0544(16) 0.112(2) 0.0195(15) 0.0264(15) 0.0124(12)
C43 0.0366(12) 0.0527(14) 0.0790(18) 0.0015(13) 0.0260(12) -0.0007(11)
C44 0.0513(14) 0.0372(12) 0.0804(18) 0.0055(12) 0.0420(13) -0.0029(11)

loop_
_atom_type_symbol
_atom_type_description
_atom_type_scat_dispersion_real
_atom_type_scat_dispersion_imag
_atom_type_scat_source
C C 0.0033 0.0016 'International Tables Vol C Tables 4.2.6.8 and 6.1.1.4'
H H 0.0000 0.0000 'International Tables Vol C Tables 4.2.6.8 and 6.1.1.4'
Al Al 0.0645 0.0514 'International Tables Vol C Tables 4.2.6.8 and 6.1.1.4'
N N 0.0061 0.0033 'International Tables Vol C Tables 4.2.6.8 and 6.1.1.4'
O O 0.0106 0.0060 'International Tables Vol C Tables 4.2.6.8 and 6.1.1.4'

loop_
_geom_angle_atom_site_label_1
_geom_angle_atom_site_label_2
_geom_angle_atom_site_label_3
_geom_angle
_geom_angle_site_symmetry_1
_geom_angle_site_symmetry_3
_geom_angle_publ_flag
O3 Al1 O2 119.77(7) . . ?
O3 Al1 O1 119.14(7) . . ?
O2 Al1 O1 120.71(7) . . ?
O3 Al1 O4 88.25(6) . . ?
O2 Al1 O4 87.71(6) . . ?
O1 Al1 O4 87.92(6) . . ?
O3 Al1 N1 92.44(6) . . ?
O2 Al1 N1 91.89(6) . . ?
O1 Al1 N1 91.80(6) . . ?
O4 Al1 N1 179.31(6) . . ?
C1 O1 Al1 133.36(12) . . ?
C21 O2 Al1 133.71(12) . . ?
C31 O3 Al1 133.81(11) . . ?
C44 O4 C41 109.57(16) . . ?
C44 O4 Al1 120.97(12) . . ?
C41 O4 Al1 121.17(12) . . ?
C39 N1 C9 108.98(13) . . ?
C39 N1 C29 109.69(13) . . ?
C9 N1 C29 109.07(13) . . ?
C39 N1 Al1 109.03(10) . . ?
C9 N1 Al1 109.91(11) . . ?
C29 N1 Al1 110.15(11) . . ?
O1 C1 C6 121.48(16) . . ?
O1 C1 C2 119.04(17) . . ?
C6 C1 C2 119.48(17) . . ?
C3 C2 C1 118.76(18) . . ?
C3 C2 C7 121.56(18) . . ?
C1 C2 C7 119.68(18) . . ?
C4 C3 C2 122.64(18) . . ?
C4 C3 H3 118.7 . . ?
C2 C3 H3 118.7 . . ?
C5 C4 C3 117.37(18) . . ?
C5 C4 C8 120.8(2) . . ?
C3 C4 C8 121.85(19) . . ?
C4 C5 C6 121.98(18) . . ?
C4 C5 H5 119.0 . . ?
C6 C5 H5 119.0 . . ?
C5 C6 C1 119.76(17) . . ?
C5 C6 C9 119.95(17) . . ?
C1 C6 C9 120.29(16) . . ?
N1 C9 C6 112.56(14) . . ?
N1 C9 H9A 109.1 . . ?
C6 C9 H9A 109.1 . . ?
N1 C9 H9B 109.1 . . ?
C6 C9 H9B 109.1 . . ?
H9A C9 H9B 107.8 . . ?
C2 C7 H7A 109.5 . . ?
C2 C7 H7B 109.5 . . ?
H7A C7 H7B 109.5 . . ?
C2 C7 H7C 109.5 . . ?
H7A C7 H7C 109.5 . . ?
H7B C7 H7C 109.5 . . ?
C4 C8 H8A 109.5 . . ?
C4 C8 H8B 109.5 . . ?
H8A C8 H8B 109.5 . . ?
C4 C8 H8C 109.5 . . ?
H8A C8 H8C 109.5 . . ?
H8B C8 H8C 109.5 . . ?
O2 C21 C26 121.77(16) . . ?
O2 C21 C22 118.83(16) . . ?
C26 C21 C22 119.39(17) . . ?
C23 C22 C21 118.62(17) . . ?
C23 C22 C27 121.18(17) . . ?
C21 C22 C27 120.20(17) . . ?
C22 C23 C24 122.81(17) . . ?
C22 C23 H23 118.6 . . ?
C24 C23 H23 118.6 . . ?
C23 C24 C25 117.46(17) . . ?
C23 C24 C28 121.58(17) . . ?
C25 C24 C28 120.95(18) . . ?
C26 C25 C24 121.74(17) . . ?
C26 C25 H25 119.1 . . ?
C24 C25 H25 119.1 . . ?
C25 C26 C21 119.85(16) . . ?
C25 C26 C29 119.69(16) . . ?
C21 C26 C29 120.38(16) . . ?
N1 C29 C26 113.29(14) . . ?
N1 C29 H29A 108.9 . . ?
C26 C29 H29A 108.9 . . ?
N1 C29 H29B 108.9 . . ?
C26 C29 H29B 108.9 . . ?
H29A C29 H29B 107.7 . . ?
C22 C27 H27A 109.5 . . ?
C22 C27 H27B 109.5 . . ?
H27A C27 H27B 109.5 . . ?
C22 C27 H27C 109.5 . . ?
H27A C27 H27C 109.5 . . ?
H27B C27 H27C 109.5 . . ?
C24 C28 H28A 109.5 . . ?
C24 C28 H28B 109.5 . . ?
H28A C28 H28B 109.5 . . ?
C24 C28 H28C 109.5 . . ?
H28A C28 H28C 109.5 . . ?
H28B C28 H28C 109.5 . . ?
O3 C31 C32 119.06(16) . . ?
O3 C31 C36 121.28(16) . . ?
C32 C31 C36 119.66(16) . . ?
C33 C32 C31 118.51(17) . . ?
C33 C32 C37 121.33(17) . . ?
C31 C32 C37 120.16(17) . . ?
C34 C33 C32 122.82(17) . . ?
C34 C33 H33 118.6 . . ?
C32 C33 H33 118.6 . . ?
C33 C34 C35 117.55(17) . . ?
C33 C34 C38 121.44(17) . . ?
C35 C34 C38 120.98(18) . . ?
C36 C35 C34 121.45(18) . . ?
C36 C35 H35 119.3 . . ?
C34 C35 H35 119.3 . . ?
C35 C36 C31 119.87(16) . . ?
C35 C36 C39 120.33(16) . . ?
C31 C36 C39 119.79(16) . . ?
N1 C39 C36 112.89(14) . . ?
N1 C39 H39A 109.0 . . ?
C36 C39 H39A 109.0 . . ?
N1 C39 H39B 109.0 . . ?
C36 C39 H39B 109.0 . . ?
H39A C39 H39B 107.8 . . ?
C32 C37 H37A 109.5 . . ?
C32 C37 H37B 109.5 . . ?
H37A C37 H37B 109.5 . . ?
C32 C37 H37C 109.5 . . ?
H37A C37 H37C 109.5 . . ?
H37B C37 H37C 109.5 . . ?
C34 C38 H38A 109.5 . . ?
C34 C38 H38B 109.5 . . ?
H38A C38 H38B 109.5 . . ?
C34 C38 H38C 109.5 . . ?
H38A C38 H38C 109.5 . . ?
H38B C38 H38C 109.5 . . ?
O4 C41 C42 105.70(18) . . ?
O4 C41 H41A 110.6 . . ?
C42 C41 H41A 110.6 . . ?
O4 C41 H41B 110.6 . . ?
C42 C41 H41B 110.6 . . ?
H41A C41 H41B 108.7 . . ?
C43 C42 C41 106.0(2) . . ?
C43 C42 H42A 110.5 . . ?
C41 C42 H42A 110.5 . . ?
C43 C42 H42B 110.5 . . ?
C41 C42 H42B 110.5 . . ?
H42A C42 H42B 108.7 . . ?
C44 C43 C42 104.7(2) . . ?
C44 C43 H43A 110.8 . . ?
C42 C43 H43A 110.8 . . ?
C44 C43 H43B 110.8 . . ?
C42 C43 H43B 110.8 . . ?
H43A C43 H43B 108.9 . . ?
O4 C44 C43 107.01(19) . . ?
O4 C44 H44A 110.3 . . ?
C43 C44 H44A 110.3 . . ?
O4 C44 H44B 110.3 . . ?
C43 C44 H44B 110.3 . . ?
H44A C44 H44B 108.6 . . ?

loop_
_geom_bond_atom_site_label_1
_geom_bond_atom_site_label_2
_geom_bond_distance
_geom_bond_site_symmetry_2
_geom_bond_publ_flag
Al1 O3 1.7528(13) . ?
Al1 O2 1.7582(14) . ?
Al1 O1 1.7704(14) . ?
Al1 O4 1.9552(14) . ?
Al1 N1 2.0645(16) . ?
O1 C1 1.354(2) . ?
O2 C21 1.353(2) . ?
O3 C31 1.351(2) . ?
O4 C44 1.448(3) . ?
O4 C41 1.461(2) . ?
N1 C39 1.492(2) . ?
N1 C9 1.495(2) . ?
N1 C29 1.498(2) . ?
C1 C6 1.398(3) . ?
C1 C2 1.405(3) . ?
C2 C3 1.395(3) . ?
C2 C7 1.502(3) . ?
C3 C4 1.392(3) . ?
C3 H3 0.9500 . ?
C4 C5 1.386(3) . ?
C4 C8 1.506(3) . ?
C5 C6 1.394(3) . ?
C5 H5 0.9500 . ?
C6 C9 1.500(3) . ?
C9 H9A 0.9900 . ?
C9 H9B 0.9900 . ?
C7 H7A 0.9800 . ?
C7 H7B 0.9800 . ?
C7 H7C 0.9800 . ?
C8 H8A 0.9800 . ?
C8 H8B 0.9800 . ?
C8 H8C 0.9800 . ?
C21 C26 1.401(3) . ?
C21 C22 1.412(3) . ?
C22 C23 1.389(3) . ?
C22 C27 1.501(3) . ?
C23 C24 1.391(3) . ?
C23 H23 0.9500 . ?
C24 C25 1.393(3) . ?
C24 C28 1.507(3) . ?
C25 C26 1.389(3) . ?
C25 H25 0.9500 . ?
C26 C29 1.503(2) . ?
C29 H29A 0.9900 . ?
C29 H29B 0.9900 . ?
C27 H27A 0.9800 . ?
C27 H27B 0.9800 . ?
C27 H27C 0.9800 . ?
C28 H28A 0.9800 . ?
C28 H28B 0.9800 . ?
C28 H28C 0.9800 . ?
C31 C32 1.405(2) . ?
C31 C36 1.404(3) . ?
C32 C33 1.391(3) . ?
C32 C37 1.505(3) . ?
C33 C34 1.392(3) . ?
C33 H33 0.9500 . ?
C34 C35 1.395(3) . ?
C34 C38 1.507(3) . ?
C35 C36 1.389(3) . ?
C35 H35 0.9500 . ?
C36 C39 1.506(2) . ?
C39 H39A 0.9900 . ?
C39 H39B 0.9900 . ?
C37 H37A 0.9800 . ?
C37 H37B 0.9800 . ?
C37 H37C 0.9800 . ?
C38 H38A 0.9800 . ?
C38 H38B 0.9800 . ?
C38 H38C 0.9800 . ?
C41 C42 1.497(3) . ?
C41 H41A 0.9900 . ?
C41 H41B 0.9900 . ?
C42 C43 1.495(4) . ?
C42 H42A 0.9900 . ?
C42 H42B 0.9900 . ?
C43 C44 1.480(3) . ?
C43 H43A 0.9900 . ?
C43 H43B 0.9900 . ?
C44 H44A 0.9900 . ?
C44 H44B 0.9900 . ?
